data_4115113
loop_
_publ_author_name
'Hong Yan'
'Alicia M. Beatty'
'Thomas P. Fehlner'

_publ_section_title
;
 Facile Hydrometalation of Alkynes by nido-1,2-(Cp*RuH)2B3H7 Yielding
 Novel Ru-B Edge-Bridging Alkylidenes. Stepwise Conversion of
 HC\\tbCC(O)OMe into nido-1,2-(Cp*RuH)2-3-HOB-4-MeC-5-MeOC-BH3, Cp* =
 \h5-C5Me5
;
_journal_name_full 'Journal of the American Chemical Society'
_journal_page_first 10280
_journal_page_last 10281
_journal_paper_doi 10.1021/ja026738t
_journal_volume 124
_journal_year 2002
_chemical_formula_sum 'C24 H43 B3 O2 Ru2'
_chemical_formula_weight 598.15
_chemical_name_systematic
; 
 ? 
;
_space_group_IT_number 14
_symmetry_cell_setting monoclinic
_symmetry_space_group_name_Hall '-P 2ybc'
_symmetry_space_group_name_H-M 'P 1 21/c 1'
_atom_sites_solution_hydrogens 'geom, except difmap for B-H and Ru-H'
_atom_sites_solution_primary direct
_atom_sites_solution_secondary difmap
_audit_creation_method SHELXL-97
_cell_angle_alpha 90.00
_cell_angle_beta 93.0530(10)
_cell_angle_gamma 90.00
_cell_formula_units_Z 4
_cell_length_a 11.4297(7)
_cell_length_b 14.8019(9)
_cell_length_c 15.4447(9)
_cell_measurement_reflns_used 8923
_cell_measurement_temperature 100(2)
_cell_measurement_theta_max 30.49
_cell_measurement_theta_min 2.66
_cell_volume 2609.2(3)
_computing_cell_refinement 'Bruker SMART'
_computing_data_collection 'Bruker SMART'
_computing_data_reduction 'Bruker SHELXTL'
_computing_molecular_graphics 'Bruker SHELXTL'
_computing_publication_material 'Bruker SHELXTL'
_computing_structure_refinement 'SHELXL-97 (Sheldrick, 1997)'
_computing_structure_solution 'SHELXS-97 (Sheldrick, 1990)'
_diffrn_ambient_temperature 100(2)
_diffrn_measured_fraction_theta_full 0.998
_diffrn_measured_fraction_theta_max 0.998
_diffrn_measurement_device_type 'CCD area detector'
_diffrn_measurement_method 'phi and omega scans'
_diffrn_radiation_monochromator graphite
_diffrn_radiation_source 'fine-focus sealed tube'
_diffrn_radiation_type MoK\a
_diffrn_radiation_wavelength 0.71073
_diffrn_reflns_av_R_equivalents 0.0589
_diffrn_reflns_av_sigmaI/netI 0.0529
_diffrn_reflns_limit_h_max 16
_diffrn_reflns_limit_h_min -16
_diffrn_reflns_limit_k_max 21
_diffrn_reflns_limit_k_min -21
_diffrn_reflns_limit_l_max 21
_diffrn_reflns_limit_l_min -22
_diffrn_reflns_number 31460
_diffrn_reflns_theta_full 30.52
_diffrn_reflns_theta_max 30.52
_diffrn_reflns_theta_min 1.91
_exptl_absorpt_coefficient_mu 1.175
_exptl_absorpt_correction_T_max 1.0000
_exptl_absorpt_correction_T_min 0.8046
_exptl_absorpt_correction_type empirical
_exptl_absorpt_process_details SADABS
_exptl_crystal_colour orange
_exptl_crystal_density_diffrn 1.523
_exptl_crystal_description plate
_exptl_crystal_F_000 1224
_exptl_crystal_size_max 0.3
_exptl_crystal_size_mid 0.2
_exptl_crystal_size_min 0.04
_refine_diff_density_max 1.342
_refine_diff_density_min -0.996
_refine_diff_density_rms 0.104
_refine_ls_extinction_method none
_refine_ls_goodness_of_fit_ref 1.001
_refine_ls_hydrogen_treatment mixed
_refine_ls_matrix_type full
_refine_ls_number_parameters 287
_refine_ls_number_reflns 7964
_refine_ls_number_restraints 0
_refine_ls_restrained_S_all 1.001
_refine_ls_R_factor_all 0.0449
_refine_ls_R_factor_gt 0.0337
_refine_ls_shift/su_max 0.002
_refine_ls_shift/su_mean 0.000
_refine_ls_structure_factor_coef Fsqd
_refine_ls_weighting_details 'calc w=1/[\s^2^(Fo^2^)+(0.0372P)^2^+0.0000P] where P=(Fo^2^+2Fc^2^)/3'
_refine_ls_weighting_scheme calc
_refine_ls_wR_factor_gt 0.0804
_refine_ls_wR_factor_ref 0.0840
_reflns_number_gt 6440
_reflns_number_total 7964
_reflns_threshold_expression >2sigma(I)
_cod_data_source_file ja026738t_s1_3.cif
_cod_data_source_block tf902m
_cod_database_code 4115113

loop_
_symmetry_equiv_pos_as_xyz
'x, y, z'
'-x, y+1/2, -z+1/2'
'-x, -y, -z'
'x, -y-1/2, z-1/2'

loop_
_atom_site_label
_atom_site_type_symbol
_atom_site_fract_x
_atom_site_fract_y
_atom_site_fract_z
_atom_site_U_iso_or_equiv
_atom_site_adp_type
_atom_site_occupancy
_atom_site_symmetry_multiplicity
_atom_site_calc_flag
_atom_site_refinement_flags
Ru1 Ru 0.179012(16) 0.485405(13) 0.216713(13) 0.01861(6) Uani 1 1 d .
O1 O 0.19833(17) 0.47824(12) 0.43867(13) 0.0276(4) Uani 1 1 d .
C1 C 0.0176(3) 0.5014(2) 0.13628(19) 0.0302(6) Uani 1 1 d .
B1 B 0.1911(3) 0.6061(2) 0.3107(2) 0.0235(6) Uani 1 1 d .
H2 H 0.1666 0.6744 0.2839 0.037(9) Uiso 1 1 d R
H1 H 0.1129 0.5499 0.2883 0.036(9) Uiso 1 1 d R
B2 B 0.2521(3) 0.5662(2) 0.4127(2) 0.0255(6) Uani 1 1 d .
H4 H 0.2817 0.6014 0.4734 0.025(8) Uiso 1 1 d R
H3 H 0.1656 0.6076 0.3869 0.035(9) Uiso 1 1 d R
Ru2 Ru 0.376383(17) 0.572592(13) 0.310808(13) 0.01905(6) Uani 1 1 d .
H6 H 0.3317 0.5148 0.2208 0.043(10) Uiso 1 1 d R
O2 O 0.10244(19) 0.34916(13) 0.42157(15) 0.0387(5) Uani 1 1 d .
C2 C 0.0524(2) 0.40891(19) 0.13301(19) 0.0284(6) Uani 1 1 d .
B3 B 0.3470(3) 0.42551(18) 0.2878(2) 0.0231(6) Uani 1 1 d .
H7 H 0.4147 0.3831 0.2510 0.020(7) Uiso 1 1 d R
H5 H 0.3995 0.4754 0.3623 0.042(10) Uiso 1 1 d R
C3 C 0.1665(3) 0.40776(19) 0.09425(19) 0.0300(6) Uani 1 1 d .
C4 C 0.1950(3) 0.5002(2) 0.07666(18) 0.0290(6) Uani 1 1 d .
C5 C 0.1047(3) 0.5574(2) 0.10223(19) 0.0321(6) Uani 1 1 d .
C6 C -0.0983(3) 0.5346(3) 0.1667(2) 0.0495(9) Uani 1 1 d .
H6A H -0.1564 0.5356 0.1177 0.059 Uiso 1 1 calc R
H6B H -0.0886 0.5957 0.1905 0.059 Uiso 1 1 calc R
H6C H -0.1251 0.4940 0.2117 0.059 Uiso 1 1 calc R
C7 C -0.0218(3) 0.3299(2) 0.1535(2) 0.0451(8) Uani 1 1 d .
H7A H -0.0696 0.3124 0.1017 0.054 Uiso 1 1 calc R
H7B H -0.0730 0.3461 0.1999 0.054 Uiso 1 1 calc R
H7C H 0.0285 0.2792 0.1724 0.054 Uiso 1 1 calc R
C8 C 0.2325(3) 0.3266(2) 0.0660(2) 0.0386(7) Uani 1 1 d .
H8A H 0.2049 0.3097 0.0071 0.046 Uiso 1 1 calc R
H8B H 0.2195 0.2763 0.1056 0.046 Uiso 1 1 calc R
H8C H 0.3164 0.3407 0.0669 0.046 Uiso 1 1 calc R
C9 C 0.3021(3) 0.5299(2) 0.0310(2) 0.0405(8) Uani 1 1 d .
H9A H 0.2842 0.5306 -0.0318 0.049 Uiso 1 1 calc R
H9B H 0.3666 0.4878 0.0446 0.049 Uiso 1 1 calc R
H9C H 0.3250 0.5907 0.0506 0.049 Uiso 1 1 calc R
C10 C 0.0909(3) 0.6578(2) 0.0877(2) 0.0441(8) Uani 1 1 d .
H10A H 0.0542 0.6686 0.0299 0.053 Uiso 1 1 calc R
H10B H 0.1681 0.6867 0.0922 0.053 Uiso 1 1 calc R
H10C H 0.0415 0.6831 0.1316 0.053 Uiso 1 1 calc R
C11 C 0.2150(3) 0.27952(19) 0.2934(2) 0.0368(7) Uani 1 1 d .
H11A H 0.2434 0.2414 0.3420 0.044 Uiso 1 1 calc R
H11B H 0.2576 0.2646 0.2419 0.044 Uiso 1 1 calc R
H11C H 0.1311 0.2688 0.2814 0.044 Uiso 1 1 calc R
C12 C 0.2350(2) 0.37905(17) 0.31683(18) 0.0264(5) Uani 1 1 d .
C13 C 0.1800(2) 0.40753(18) 0.3908(2) 0.0278(6) Uani 1 1 d .
C14 C 0.0332(4) 0.3781(2) 0.4917(3) 0.0557(11) Uani 1 1 d .
H14A H -0.0191 0.3290 0.5075 0.067 Uiso 1 1 calc R
H14B H -0.0135 0.4310 0.4734 0.067 Uiso 1 1 calc R
H14C H 0.0851 0.3941 0.5419 0.067 Uiso 1 1 calc R
C21 C 0.5710(2) 0.59696(18) 0.31722(19) 0.0267(6) Uani 1 1 d .
C22 C 0.5161(2) 0.64782(17) 0.38325(18) 0.0244(5) Uani 1 1 d .
C23 C 0.4387(2) 0.71143(17) 0.34089(18) 0.0232(5) Uani 1 1 d .
C24 C 0.4418(2) 0.69824(17) 0.24909(17) 0.0236(5) Uani 1 1 d .
C25 C 0.5268(2) 0.62754(18) 0.23536(18) 0.0266(5) Uani 1 1 d .
C26 C 0.6637(3) 0.5264(2) 0.3335(2) 0.0373(7) Uani 1 1 d .
H26A H 0.7412 0.5547 0.3329 0.045 Uiso 1 1 calc R
H26B H 0.6564 0.4803 0.2880 0.045 Uiso 1 1 calc R
H26C H 0.6541 0.4983 0.3901 0.045 Uiso 1 1 calc R
C27 C 0.5462(3) 0.6422(2) 0.47944(19) 0.0339(6) Uani 1 1 d .
H27A H 0.6120 0.6827 0.4946 0.041 Uiso 1 1 calc R
H27B H 0.5682 0.5800 0.4949 0.041 Uiso 1 1 calc R
H27C H 0.4781 0.6602 0.5113 0.041 Uiso 1 1 calc R
C28 C 0.3744(3) 0.78529(18) 0.3846(2) 0.0322(6) Uani 1 1 d .
H28A H 0.4241 0.8392 0.3894 0.039 Uiso 1 1 calc R
H28B H 0.3550 0.7654 0.4426 0.039 Uiso 1 1 calc R
H28C H 0.3022 0.7996 0.3503 0.039 Uiso 1 1 calc R
C29 C 0.3811(3) 0.75628(19) 0.18115(19) 0.0313(6) Uani 1 1 d .
H29A H 0.4323 0.8067 0.1669 0.038 Uiso 1 1 calc R
H29B H 0.3083 0.7800 0.2031 0.038 Uiso 1 1 calc R
H29C H 0.3629 0.7202 0.1290 0.038 Uiso 1 1 calc R
C30 C 0.5679(3) 0.5958(2) 0.1494(2) 0.0364(7) Uani 1 1 d .
H30A H 0.6344 0.6328 0.1332 0.044 Uiso 1 1 calc R
H30B H 0.5038 0.6016 0.1050 0.044 Uiso 1 1 calc R
H30C H 0.5922 0.5324 0.1541 0.044 Uiso 1 1 calc R

loop_
_atom_site_aniso_label
_atom_site_aniso_U_11
_atom_site_aniso_U_22
_atom_site_aniso_U_33
_atom_site_aniso_U_23
_atom_site_aniso_U_13
_atom_site_aniso_U_12
Ru1 0.01486(9) 0.01771(9) 0.02352(11) -0.00090(7) 0.00348(7) 0.00040(7)
O1 0.0278(10) 0.0278(10) 0.0276(10) 0.0049(8) 0.0057(8) -0.0013(8)
C1 0.0245(13) 0.0382(15) 0.0272(14) -0.0024(12) -0.0042(11) 0.0071(11)
B1 0.0210(13) 0.0200(13) 0.0299(16) 0.0003(11) 0.0048(11) 0.0013(10)
B2 0.0279(15) 0.0260(14) 0.0228(14) 0.0003(11) 0.0032(11) -0.0015(12)
Ru2 0.01615(9) 0.01703(9) 0.02421(11) -0.00062(7) 0.00325(7) -0.00025(7)
O2 0.0375(12) 0.0242(10) 0.0562(14) 0.0068(9) 0.0205(11) -0.0020(9)
C2 0.0250(13) 0.0317(14) 0.0282(14) -0.0007(11) -0.0011(11) -0.0110(11)
B3 0.0247(13) 0.0142(11) 0.0305(15) 0.0012(11) 0.0025(11) 0.0025(10)
C3 0.0309(14) 0.0302(14) 0.0288(14) -0.0070(11) 0.0014(11) 0.0011(11)
C4 0.0292(14) 0.0359(15) 0.0218(13) -0.0004(11) 0.0002(10) -0.0094(12)
C5 0.0362(16) 0.0320(15) 0.0274(15) 0.0023(12) -0.0042(12) -0.0007(12)
C6 0.0280(16) 0.073(3) 0.047(2) -0.0107(18) -0.0048(15) 0.0148(16)
C7 0.0404(18) 0.052(2) 0.044(2) -0.0035(16) 0.0067(15) -0.0207(16)
C8 0.0418(18) 0.0345(16) 0.0399(18) -0.0090(13) 0.0066(14) -0.0014(13)
C9 0.0441(19) 0.0466(19) 0.0314(17) -0.0041(14) 0.0084(14) -0.0154(15)
C10 0.052(2) 0.0360(17) 0.044(2) 0.0073(14) -0.0067(16) 0.0078(15)
C11 0.0387(17) 0.0221(13) 0.050(2) 0.0025(13) 0.0060(14) -0.0012(12)
C12 0.0273(13) 0.0202(12) 0.0316(15) 0.0032(10) -0.0002(11) 0.0009(10)
C13 0.0227(13) 0.0205(12) 0.0398(16) 0.0097(11) 0.0002(11) 0.0006(10)
C14 0.060(2) 0.0308(16) 0.080(3) 0.0002(18) 0.042(2) -0.0078(16)
C21 0.0165(11) 0.0249(12) 0.0390(16) -0.0028(11) 0.0041(11) -0.0036(9)
C22 0.0198(12) 0.0251(12) 0.0281(14) 0.0006(10) -0.0004(10) -0.0048(10)
C23 0.0224(12) 0.0201(11) 0.0272(13) -0.0021(10) 0.0025(10) -0.0041(9)
C24 0.0224(12) 0.0211(12) 0.0274(14) -0.0005(10) 0.0033(10) -0.0061(9)
C25 0.0215(12) 0.0275(13) 0.0316(14) -0.0042(11) 0.0084(10) -0.0077(10)
C26 0.0218(14) 0.0353(16) 0.055(2) -0.0016(14) 0.0034(13) 0.0036(12)
C27 0.0294(15) 0.0406(16) 0.0312(16) 0.0025(13) -0.0030(12) -0.0059(12)
C28 0.0338(15) 0.0247(13) 0.0381(17) -0.0102(12) 0.0031(13) 0.0000(11)
C29 0.0353(16) 0.0263(13) 0.0317(15) 0.0033(11) -0.0027(12) -0.0057(11)
C30 0.0314(15) 0.0426(17) 0.0362(17) -0.0105(13) 0.0112(13) -0.0083(13)

loop_
_atom_type_symbol
_atom_type_description
_atom_type_scat_dispersion_real
_atom_type_scat_dispersion_imag
_atom_type_scat_source
C C 0.0033 0.0016 'International Tables Vol C Tables 4.2.6.8 and 6.1.1.4'
H H 0.0000 0.0000 'International Tables Vol C Tables 4.2.6.8 and 6.1.1.4'
B B 0.0013 0.0007 'International Tables Vol C Tables 4.2.6.8 and 6.1.1.4'
Ru Ru -1.2594 0.8363 'International Tables Vol C Tables 4.2.6.8 and 6.1.1.4'
O O 0.0106 0.0060 'International Tables Vol C Tables 4.2.6.8 and 6.1.1.4'

loop_
_geom_angle_atom_site_label_1
_geom_angle_atom_site_label_2
_geom_angle_atom_site_label_3
_geom_angle
C1 Ru1 C4 62.60(11)
C1 Ru1 C5 37.82(11)
C4 Ru1 C5 37.42(11)
C1 Ru1 C2 37.98(11)
C4 Ru1 C2 63.81(10)
C5 Ru1 C2 64.09(11)
C1 Ru1 C3 63.58(11)
C4 Ru1 C3 38.06(10)
C5 Ru1 C3 63.82(11)
C2 Ru1 C3 38.74(11)
C1 Ru1 C12 131.37(11)
C4 Ru1 C12 134.81(11)
C5 Ru1 C12 165.00(10)
C2 Ru1 C12 101.28(10)
C3 Ru1 C12 102.99(10)
C1 Ru1 B1 107.20(11)
C4 Ru1 B1 122.68(11)
C5 Ru1 B1 97.99(11)
C2 Ru1 B1 141.71(11)
C3 Ru1 B1 160.38(11)
C12 Ru1 B1 95.92(10)
C1 Ru1 B3 163.35(11)
C4 Ru1 B3 113.09(11)
C5 Ru1 B3 146.69(11)
C2 Ru1 B3 125.38(11)
C3 Ru1 B3 102.65(11)
C12 Ru1 B3 39.01(10)
B1 Ru1 B3 88.74(10)
C1 Ru1 Ru2 147.52(8)
C4 Ru1 Ru2 110.15(7)
C5 Ru1 Ru2 116.22(8)
C2 Ru1 Ru2 170.47(8)
C3 Ru1 Ru2 131.98(8)
C12 Ru1 Ru2 77.61(7)
B1 Ru1 Ru2 47.46(7)
B3 Ru1 Ru2 48.66(7)
C13 O1 B2 127.2(2)
C5 C1 C2 110.2(3)
C5 C1 C6 124.7(3)
C2 C1 C6 125.0(3)
C5 C1 Ru1 71.64(17)
C2 C1 Ru1 71.78(15)
C6 C1 Ru1 125.9(2)
B2 B1 Ru2 65.81(14)
B2 B1 Ru1 107.88(17)
Ru2 B1 Ru1 81.33(10)
O1 B2 B1 112.0(2)
O1 B2 Ru2 121.46(19)
B1 B2 Ru2 65.67(13)
B1 Ru2 B2 48.52(12)
B1 Ru2 C22 124.38(11)
B2 Ru2 C22 97.93(11)
B1 Ru2 C23 95.21(10)
B2 Ru2 C23 95.93(11)
C22 Ru2 C23 37.67(10)
B1 Ru2 B3 94.81(11)
B2 Ru2 B3 88.52(11)
C22 Ru2 B3 132.38(11)
C23 Ru2 B3 169.56(10)
B1 Ru2 C24 99.08(10)
B2 Ru2 C24 126.14(11)
C22 Ru2 C24 63.02(10)
C23 Ru2 C24 37.56(9)
B3 Ru2 C24 142.69(10)
B1 Ru2 C21 157.46(11)
B2 Ru2 C21 131.04(11)
C22 Ru2 C21 37.67(10)
C23 Ru2 C21 62.37(10)
B3 Ru2 C21 107.70(11)
C24 Ru2 C21 62.19(10)
B1 Ru2 C25 132.81(11)
B2 Ru2 C25 157.58(11)
C22 Ru2 C25 62.15(10)
C23 Ru2 C25 62.18(10)
B3 Ru2 C25 112.27(10)
C24 Ru2 C25 37.48(10)
C21 Ru2 C25 36.31(10)
B1 Ru2 Ru1 51.22(8)
B2 Ru2 Ru1 79.86(8)
C22 Ru2 Ru1 175.39(7)
C23 Ru2 Ru1 138.22(7)
B3 Ru2 Ru1 51.87(8)
C24 Ru2 Ru1 115.00(7)
C21 Ru2 Ru1 145.98(7)
C25 Ru2 Ru1 119.18(7)
C13 O2 C14 118.3(2)
C1 C2 C3 106.4(2)
C1 C2 C7 125.7(3)
C3 C2 C7 127.4(3)
C1 C2 Ru1 70.24(16)
C3 C2 Ru1 70.97(15)
C7 C2 Ru1 130.0(2)
C12 B3 Ru2 120.69(19)
C12 B3 Ru1 68.37(15)
Ru2 B3 Ru1 79.47(9)
C4 C3 C2 106.4(2)
C4 C3 C8 125.9(3)
C2 C3 C8 127.1(3)
C4 C3 Ru1 70.22(16)
C2 C3 Ru1 70.29(15)
C8 C3 Ru1 131.0(2)
C5 C4 C3 110.1(3)
C5 C4 C9 125.4(3)
C3 C4 C9 124.3(3)
C5 C4 Ru1 71.47(17)
C3 C4 Ru1 71.72(16)
C9 C4 Ru1 127.0(2)
C4 C5 C1 107.0(3)
C4 C5 C10 128.6(3)
C1 C5 C10 124.1(3)
C4 C5 Ru1 71.11(17)
C1 C5 Ru1 70.54(16)
C10 C5 Ru1 129.1(2)
C13 C12 C11 114.5(2)
C13 C12 B3 121.3(2)
C11 C12 B3 118.5(2)
C13 C12 Ru1 102.96(17)
C11 C12 Ru1 118.2(2)
B3 C12 Ru1 72.61(15)
O1 C13 O2 114.2(3)
O1 C13 C12 130.2(3)
O2 C13 C12 115.4(3)
C25 C21 C22 108.6(2)
C25 C21 C26 126.1(3)
C22 C21 C26 125.2(3)
C25 C21 Ru2 72.91(15)
C22 C21 Ru2 69.37(14)
C26 C21 Ru2 125.75(19)
C23 C22 C21 107.7(2)
C23 C22 C27 126.2(3)
C21 C22 C27 125.7(3)
C23 C22 Ru2 71.69(14)
C21 C22 Ru2 72.96(15)
C27 C22 Ru2 126.41(19)
C22 C23 C24 108.4(2)
C22 C23 C28 125.6(2)
C24 C23 C28 125.7(2)
C22 C23 Ru2 70.64(14)
C24 C23 Ru2 72.00(14)
C28 C23 Ru2 127.71(19)
C23 C24 C25 107.1(2)
C23 C24 C29 125.4(2)
C25 C24 C29 126.9(3)
C23 C24 Ru2 70.45(14)
C25 C24 Ru2 72.79(14)
C29 C24 Ru2 128.50(18)
C21 C25 C24 108.1(2)
C21 C25 C30 125.2(3)
C24 C25 C30 126.6(3)
C21 C25 Ru2 70.79(15)
C24 C25 Ru2 69.73(14)
C30 C25 Ru2 128.23(19)

loop_
_geom_bond_atom_site_label_1
_geom_bond_atom_site_label_2
_geom_bond_distance
Ru1 C1 2.182(3)
Ru1 C4 2.191(3)
Ru1 C5 2.196(3)
Ru1 C2 2.202(3)
Ru1 C3 2.211(3)
Ru1 C12 2.275(3)
Ru1 B1 2.301(3)
Ru1 B3 2.335(3)
Ru1 Ru2 2.9184(3)
O1 C13 1.292(3)
O1 B2 1.504(4)
C1 C5 1.419(4)
C1 C2 1.427(4)
C1 C6 1.511(4)
B1 B2 1.788(4)
B1 Ru2 2.175(3)
B2 Ru2 2.178(3)
Ru2 C22 2.202(3)
Ru2 C23 2.216(2)
Ru2 B3 2.229(3)
Ru2 C24 2.237(2)
Ru2 C21 2.250(3)
Ru2 C25 2.277(3)
O2 C13 1.342(3)
O2 C14 1.441(4)
C2 C3 1.464(4)
C2 C7 1.488(4)
B3 C12 1.540(4)
C3 C4 1.436(4)
C3 C8 1.496(4)
C4 C5 1.408(4)
C4 C9 1.510(4)
C5 C10 1.509(4)
C11 C12 1.531(4)
C12 C13 1.399(4)
C21 C25 1.411(4)
C21 C22 1.438(4)
C21 C26 1.499(4)
C22 C23 1.427(4)
C22 C27 1.509(4)
C23 C24 1.434(4)
C23 C28 1.497(4)
C24 C25 1.451(4)
C24 C29 1.498(4)
C25 C30 1.507(4)
